data_1569743
loop_
_publ_author_name
'Malik, Monika'
'Senatore, Raffaele'
'Langer, Thierry'
'Holzer, Wolfgang'
'Pace, Vittorio'

_publ_section_title
;
 Base-mediated homologative rearrangement of nitrogen-oxygen bonds of
 <i>N</i>-methyl-<i>N</i>-oxyamides.
;
_journal_issue 37
_journal_name_full 'Chemical science'
_journal_page_first 10140
_journal_page_last 10146
_journal_paper_doi 10.1039/d3sc03216g
_journal_volume 14
_journal_year 2023
_chemical_formula_moiety 'C10 H13 N O3'
_chemical_formula_sum 'C10 H13 N O3'
_chemical_formula_weight 195.21
_space_group_crystal_system orthorhombic
_space_group_IT_number 61
_space_group_name_Hall '-P 2ac 2ab'
_space_group_name_H-M_alt 'P b c a'
_atom_sites_solution_hydrogens geom
_atom_sites_solution_primary iterative
_audit_creation_date 2022-05-25
_audit_creation_method
;
Olex2 1.5
(compiled 2022.04.07 svn.rca3783a0 for OlexSys, GUI svn.r6498)
;
_audit_update_record
;
2022-07-21 deposited with the CCDC.	2023-08-29 downloaded from the CCDC.
;
_cell_angle_alpha 90
_cell_angle_beta 90
_cell_angle_gamma 90
_cell_formula_units_Z 8
_cell_length_a 9.3359(13)
_cell_length_b 10.169(3)
_cell_length_c 20.658(3)
_cell_measurement_reflns_used 618
_cell_measurement_temperature 100
_cell_measurement_theta_max 62.30
_cell_measurement_theta_min 5.09
_cell_volume 1961.2(7)
_computing_cell_refinement
;
X-Area Recipe 1.36.0.0 (STOE, 2020)
;
_computing_data_collection
;
X-Area Pilatus3_SV 1.31.170.0 (STOE, 2020)
;
_computing_data_reduction
;
X-Area Integrate 1.78.3.0 (STOE, 2020)
X-Area LANA 1.83.8.0 (STOE, 2020)
;
_computing_molecular_graphics 'Olex2 1.5 (Dolomanov et al., 2009)'
_computing_publication_material
;
STOE & Cie GmbH, X-Area, software package for collecting single-crystal or
multi-domain crystal data on STOE area-detector diffractometers, for image 
processing, for the correction and scaling of reflection intensities and 
for outlier rejection, version 1.90, Darmstadt 2020
;
_computing_structure_refinement 'SHELXL 2018/3 (Sheldrick, 2015)'
_computing_structure_solution 'olex2.solve 1.5 (Bourhis et al., 2015)'
_diffrn_ambient_temperature 100
_diffrn_detector 'EIGER2 500K'
_diffrn_detector_area_resol_mean 13.33
_diffrn_measured_fraction_theta_full 0.999
_diffrn_measured_fraction_theta_max 0.996
_diffrn_measurement_details
;
 2174 frames, detector distance = 40 mm
;
_diffrn_measurement_device 'Eulerian 4-circle diffractometer'
_diffrn_measurement_device_type 'STOE STADIVARI'
_diffrn_measurement_method 'rotation method, \w scans'
_diffrn_radiation_collimation '1.2 mm, 0.6 diameter'
_diffrn_radiation_monochromator 'Graded multilayer mirror'
_diffrn_radiation_polarisn_norm 270
_diffrn_radiation_probe x-ray
_diffrn_radiation_type 'Cu K\a'
_diffrn_radiation_wavelength 1.54186
_diffrn_reflns_av_R_equivalents 0.0375
_diffrn_reflns_av_unetI/netI 0.0212
_diffrn_reflns_Laue_measured_fraction_full 0.999
_diffrn_reflns_Laue_measured_fraction_max 0.996
_diffrn_reflns_limit_h_max 3
_diffrn_reflns_limit_h_min -11
_diffrn_reflns_limit_k_max 11
_diffrn_reflns_limit_k_min -12
_diffrn_reflns_limit_l_max 24
_diffrn_reflns_limit_l_min -23
_diffrn_reflns_number 11452
_diffrn_reflns_point_group_measured_fraction_full 0.999
_diffrn_reflns_point_group_measured_fraction_max 0.996
_diffrn_reflns_theta_full 67.686
_diffrn_reflns_theta_max 68.275
_diffrn_reflns_theta_min 4.280
_diffrn_source 'Primux 100 micro'
_diffrn_source_current 1.00
_diffrn_source_power 0.050
_diffrn_source_voltage 50
_exptl_absorpt_coefficient_mu 0.813
_exptl_absorpt_correction_T_max 0.9730
_exptl_absorpt_correction_T_min 0.8613
_exptl_absorpt_correction_type multi-scan
_exptl_absorpt_process_details
;
STOE LANA, absorption correction by scaling of reflection intensities.
J. Koziskova, F. Hahn, J. Richter, J. Kozisek, "Comparison of different
absorption corrections on the model structure of tetrakis(\m~2~-acetato)-
diaqua-di-copper(II)", Acta Chimica Slovaca, vol. 9, no. 2, 2016, pp. 136 - 140.
Afterwards a spherical absorption correction was performed within STOE LANA.
;
_exptl_crystal_colour 'clear collourless'
_exptl_crystal_density_diffrn 1.322
_exptl_crystal_density_method 'not measured'
_exptl_crystal_description block
_exptl_crystal_F_000 832
_exptl_crystal_size_max 0.3
_exptl_crystal_size_mid 0.217
_exptl_crystal_size_min 0.1
_refine_diff_density_max 0.281
_refine_diff_density_min -0.242
_refine_diff_density_rms 0.073
_refine_ls_extinction_coef 0.0061(9)
_refine_ls_extinction_expression Fc^*^=kFc[1+0.001xFc^2^\l^3^/sin(2\q)]^-1/4^
_refine_ls_extinction_method 'SHELXL-2018/3 (Sheldrick 2018)'
_refine_ls_goodness_of_fit_ref 1.051
_refine_ls_hydrogen_treatment constr
_refine_ls_matrix_type full
_refine_ls_number_parameters 130
_refine_ls_number_reflns 1791
_refine_ls_number_restraints 0
_refine_ls_restrained_S_all 1.051
_refine_ls_R_factor_all 0.0560
_refine_ls_R_factor_gt 0.0549
_refine_ls_shift/su_max 0.000
_refine_ls_shift/su_mean 0.000
_refine_ls_structure_factor_coef Fsqd
_refine_ls_weighting_details 'w=1/[\s^2^(Fo^2^)+(0.1044P)^2^+0.8176P] where P=(Fo^2^+2Fc^2^)/3'
_refine_ls_weighting_scheme calc
_refine_ls_wR_factor_gt 0.1523
_refine_ls_wR_factor_ref 0.1541
_reflns_d_resolution_high 0.830
_reflns_d_resolution_low 20.658
_reflns_Friedel_coverage 0.000
_reflns_limit_h_max 11
_reflns_limit_h_min -11
_reflns_limit_k_max 12
_reflns_limit_k_min 0
_reflns_limit_l_max 24
_reflns_limit_l_min 0
_reflns_number_gt 2953
_reflns_number_total 3563
_reflns_threshold_expression I>4u(I)
_cod_data_source_file d3sc03216g2.cif
_cod_data_source_block mal261
_cod_depositor_comments 'Adding full bibliography for 1569743.cif.'
_cod_database_code 1569743
_shelx_space_group_comment
;
The symmetry employed for this shelxl refinement is uniquely defined
by the following loop, which should always be used as a source of
symmetry information in preference to the above space-group names.
They are only intended as comments.
;

loop_
_space_group_symop_operation_xyz
'x, y, z'
'-x+1/2, -y, z+1/2'
'x+1/2, -y+1/2, -z'
'-x, y+1/2, -z+1/2'
'-x, -y, -z'
'x-1/2, y, -z-1/2'
'-x-1/2, y-1/2, z'
'x, -y-1/2, z-1/2'

loop_
_atom_site_label
_atom_site_type_symbol
_atom_site_fract_x
_atom_site_fract_y
_atom_site_fract_z
_atom_site_U_iso_or_equiv
_atom_site_adp_type
_atom_site_occupancy
_atom_site_site_symmetry_order
_atom_site_calc_flag
_atom_site_refinement_flags_posn
_atom_site_refinement_flags_adp
_atom_site_refinement_flags_occupancy
_atom_site_disorder_assembly
_atom_site_disorder_group
O1 O 0.15521(12) 0.69843(11) 0.15044(5) 0.0305(4) Uani 1 1 d . . . . .
O2 O 0.41926(13) 0.22554(12) 0.47319(5) 0.0346(4) Uani 1 1 d . . . . .
O3 O 0.04285(11) 0.59040(13) 0.28982(6) 0.0353(4) Uani 1 1 d . . . . .
N4 N 0.26322(14) 0.64010(13) 0.25177(6) 0.0281(4) Uani 1 1 d . . . . .
H4 H 0.352723 0.620117 0.252134 0.034 Uiso 1 1 calc R U . . .
C5 C 0.17374(16) 0.57323(16) 0.29113(7) 0.0272(4) Uani 1 1 d . . . . .
C6 C 0.35247(17) 0.30443(15) 0.42888(8) 0.0290(4) Uani 1 1 d . . . . .
C7 C 0.24016(16) 0.47874(16) 0.33735(7) 0.0268(4) Uani 1 1 d . . . . .
C8 C 0.20812(17) 0.29721(16) 0.41250(8) 0.0305(4) Uani 1 1 d . . . . .
H8 H 0.148948 0.234854 0.431719 0.037 Uiso 1 1 calc R U . . .
C9 C 0.25233(19) 0.62065(17) 0.11346(8) 0.0324(4) Uani 1 1 d . . . . .
H9A H 0.211367 0.602610 0.071776 0.049 Uiso 1 1 calc R U . . .
H9B H 0.270314 0.539358 0.135649 0.049 Uiso 1 1 calc R U . . .
H9C H 0.340746 0.667593 0.108064 0.049 Uiso 1 1 calc R U . . .
C10 C 0.21573(18) 0.74323(16) 0.20925(8) 0.0303(4) Uani 1 1 d . . . . .
H10A H 0.145140 0.796106 0.231832 0.036 Uiso 1 1 calc R U . . .
H10B H 0.296600 0.799638 0.199355 0.036 Uiso 1 1 calc R U . . .
C11 C 0.43971(17) 0.39868(16) 0.39997(8) 0.0309(4) Uani 1 1 d . . . . .
H11 H 0.535882 0.403807 0.411430 0.037 Uiso 1 1 calc R U . . .
C12 C 0.38512(17) 0.48460(16) 0.35448(7) 0.0281(4) Uani 1 1 d . . . . .
H12 H 0.444747 0.546489 0.335187 0.034 Uiso 1 1 calc R U . . .
C13 C 0.15371(17) 0.38458(16) 0.36701(8) 0.0293(4) Uani 1 1 d . . . . .
H13 H 0.057205 0.380129 0.356070 0.035 Uiso 1 1 calc R U . . .
C14 C 0.3362(2) 0.12373(17) 0.50301(8) 0.0352(4) Uani 1 1 d . . . . .
H14A H 0.300792 0.065038 0.470330 0.053 Uiso 1 1 calc R U . . .
H14B H 0.257055 0.162197 0.525835 0.053 Uiso 1 1 calc R U . . .
H14C H 0.395207 0.075739 0.532865 0.053 Uiso 1 1 calc R U . . .

loop_
_atom_site_aniso_label
_atom_site_aniso_U_11
_atom_site_aniso_U_22
_atom_site_aniso_U_33
_atom_site_aniso_U_23
_atom_site_aniso_U_13
_atom_site_aniso_U_12
O1 0.0268(6) 0.0352(7) 0.0295(6) -0.0012(4) -0.0028(4) 0.0028(5)
O2 0.0327(7) 0.0353(7) 0.0357(7) 0.0094(5) 0.0014(5) -0.0002(5)
O3 0.0210(7) 0.0487(8) 0.0363(7) 0.0012(5) -0.0005(4) 0.0025(5)
N4 0.0218(6) 0.0333(7) 0.0293(7) 0.0014(5) -0.0006(5) 0.0029(5)
C5 0.0218(8) 0.0338(8) 0.0260(8) -0.0055(6) 0.0000(6) 0.0008(6)
C6 0.0301(8) 0.0284(8) 0.0285(8) -0.0008(6) 0.0015(6) 0.0022(6)
C7 0.0233(8) 0.0302(8) 0.0270(8) -0.0043(6) 0.0009(6) -0.0002(6)
C8 0.0300(9) 0.0301(8) 0.0315(8) -0.0035(6) 0.0050(6) -0.0042(6)
C9 0.0332(9) 0.0340(9) 0.0301(8) -0.0016(6) 0.0020(6) 0.0006(7)
C10 0.0301(9) 0.0296(8) 0.0311(8) -0.0012(6) -0.0037(6) 0.0019(7)
C11 0.0234(8) 0.0347(9) 0.0347(9) 0.0024(7) 0.0001(6) 0.0004(6)
C12 0.0249(8) 0.0312(8) 0.0283(8) -0.0002(6) 0.0010(6) -0.0011(6)
C13 0.0244(8) 0.0337(9) 0.0298(8) -0.0063(6) 0.0012(6) -0.0015(6)
C14 0.0431(10) 0.0295(8) 0.0330(9) 0.0026(6) 0.0026(7) -0.0036(7)

loop_
_atom_type_symbol
_atom_type_description
_atom_type_scat_dispersion_real
_atom_type_scat_dispersion_imag
_atom_type_scat_source
C C 0.0181 0.0091 'International Tables Vol C Tables 4.2.6.8 and 6.1.1.4'
H H 0.0000 0.0000 'International Tables Vol C Tables 4.2.6.8 and 6.1.1.4'
N N 0.0311 0.0180 'International Tables Vol C Tables 4.2.6.8 and 6.1.1.4'
O O 0.0492 0.0322 'International Tables Vol C Tables 4.2.6.8 and 6.1.1.4'

loop_
_geom_angle_atom_site_label_1
_geom_angle_atom_site_label_2
_geom_angle_atom_site_label_3
_geom_angle
_geom_angle_site_symmetry_1
_geom_angle_site_symmetry_3
_geom_angle_publ_flag
C10 O1 C9 112.63(12) . . ?
C6 O2 C14 117.72(13) . . ?
C5 N4 H4 118.5 . . ?
C5 N4 C10 122.99(13) . . ?
C10 N4 H4 118.5 . . ?
O3 C5 N4 121.89(15) . . ?
O3 C5 C7 121.14(14) . . ?
N4 C5 C7 116.96(13) . . ?
O2 C6 C8 124.99(14) . . ?
O2 C6 C11 115.10(14) . . ?
C8 C6 C11 119.91(15) . . ?
C12 C7 C5 122.47(14) . . ?
C13 C7 C5 118.93(14) . . ?
C13 C7 C12 118.53(15) . . ?
C6 C8 H8 120.5 . . ?
C13 C8 C6 119.00(15) . . ?
C13 C8 H8 120.5 . . ?
O1 C9 H9A 109.5 . . ?
O1 C9 H9B 109.5 . . ?
O1 C9 H9C 109.5 . . ?
H9A C9 H9B 109.5 . . ?
H9A C9 H9C 109.5 . . ?
H9B C9 H9C 109.5 . . ?
O1 C10 N4 114.37(13) . . ?
O1 C10 H10A 108.7 . . ?
O1 C10 H10B 108.7 . . ?
N4 C10 H10A 108.7 . . ?
N4 C10 H10B 108.7 . . ?
H10A C10 H10B 107.6 . . ?
C6 C11 H11 119.6 . . ?
C12 C11 C6 120.77(15) . . ?
C12 C11 H11 119.6 . . ?
C7 C12 H12 119.9 . . ?
C11 C12 C7 120.13(15) . . ?
C11 C12 H12 119.9 . . ?
C7 C13 H13 119.2 . . ?
C8 C13 C7 121.65(15) . . ?
C8 C13 H13 119.2 . . ?
O2 C14 H14A 109.5 . . ?
O2 C14 H14B 109.5 . . ?
O2 C14 H14C 109.5 . . ?
H14A C14 H14B 109.5 . . ?
H14A C14 H14C 109.5 . . ?
H14B C14 H14C 109.5 . . ?

loop_
_geom_bond_atom_site_label_1
_geom_bond_atom_site_label_2
_geom_bond_distance
_geom_bond_site_symmetry_2
_geom_bond_publ_flag
O1 C9 1.425(2) . ?
O1 C10 1.4153(19) . ?
O2 C6 1.3676(19) . ?
O2 C14 1.433(2) . ?
O3 C5 1.2347(19) . ?
N4 H4 0.8600 . ?
N4 C5 1.349(2) . ?
N4 C10 1.438(2) . ?
C5 C7 1.490(2) . ?
C6 C8 1.391(2) . ?
C6 C11 1.392(2) . ?
C7 C12 1.400(2) . ?
C7 C13 1.394(2) . ?
C8 H8 0.9300 . ?
C8 C13 1.389(2) . ?
C9 H9A 0.9600 . ?
C9 H9B 0.9600 . ?
C9 H9C 0.9600 . ?
C10 H10A 0.9700 . ?
C10 H10B 0.9700 . ?
C11 H11 0.9300 . ?
C11 C12 1.381(2) . ?
C12 H12 0.9300 . ?
C13 H13 0.9300 . ?
C14 H14A 0.9600 . ?
C14 H14B 0.9600 . ?
C14 H14C 0.9600 . ?

loop_
_geom_torsion_atom_site_label_1
_geom_torsion_atom_site_label_2
_geom_torsion_atom_site_label_3
_geom_torsion_atom_site_label_4
_geom_torsion
_geom_torsion_site_symmetry_1
_geom_torsion_site_symmetry_2
_geom_torsion_site_symmetry_3
_geom_torsion_site_symmetry_4
_geom_torsion_publ_flag
O2 C6 C8 C13 179.35(14) . . . . ?
O2 C6 C11 C12 -179.88(14) . . . . ?
O3 C5 C7 C12 -160.00(15) . . . . ?
O3 C5 C7 C13 17.0(2) . . . . ?
N4 C5 C7 C12 19.0(2) . . . . ?
N4 C5 C7 C13 -164.00(14) . . . . ?
C5 N4 C10 O1 -81.21(18) . . . . ?
C5 C7 C12 C11 176.81(14) . . . . ?
C5 C7 C13 C8 -177.35(14) . . . . ?
C6 C8 C13 C7 0.2(2) . . . . ?
C6 C11 C12 C7 0.7(2) . . . . ?
C8 C6 C11 C12 -0.7(2) . . . . ?
C9 O1 C10 N4 -59.05(17) . . . . ?
C10 N4 C5 O3 5.1(2) . . . . ?
C10 N4 C5 C7 -173.85(13) . . . . ?
C11 C6 C8 C13 0.3(2) . . . . ?
C12 C7 C13 C8 -0.2(2) . . . . ?
C13 C7 C12 C11 -0.2(2) . . . . ?
C14 O2 C6 C8 3.0(2) . . . . ?
C14 O2 C6 C11 -177.95(14) . . . . ?
